data_1576896
loop_
_publ_author_name
'Li, Meng-Hao'
'Hui, Hui'
'Wang, Yan'
'Yang, Ying-Wei'

_publ_section_title
;
 Superstructure-induced enhancement of solid-state triphenylacrylonitrile
 photochromism <i>via</i> a macrocycle-mediated blocking strategy.
;
_journal_issue 11
_journal_name_full 'Chemical science'
_journal_page_first 5745
_journal_page_last 5757
_journal_paper_doi 10.1039/d5sc08539j
_journal_volume 17
_journal_year 2026
_chemical_formula_moiety 'C85 H72 N2 O8, C1 H4 O1, C H2 Cl2, 1.5[CH3OH]'
_chemical_formula_sum 'C88.5 H84 Cl2 N2 O10.5'
_chemical_formula_weight 1414.47
_space_group_crystal_system monoclinic
_space_group_IT_number 15
_space_group_name_Hall '-C 2yc'
_space_group_name_H-M_alt 'C 1 2/c 1'
_atom_sites_solution_hydrogens mixed
_atom_sites_solution_primary dual
_audit_creation_date 2025-08-09
_audit_creation_method
;FinalCif V137 by Daniel Kratzert, Freiburg 2025, 
https://dkratzert.de/finalcif.html
;
_audit_update_record
;
2025-09-24 deposited with the CCDC.	2026-01-22 downloaded from the CCDC.
;
_cell_angle_alpha 90
_cell_angle_beta 120.0240(10)
_cell_angle_gamma 90
_cell_formula_units_Z 8
_cell_length_a 31.0098(10)
_cell_length_b 24.3849(8)
_cell_length_c 22.9318(7)
_cell_measurement_reflns_used 9049
_cell_measurement_temperature 293(2)
_cell_measurement_theta_max 24.858
_cell_measurement_theta_min 2.187
_cell_volume 15013.6(8)
_computing_cell_refinement 'SAINT V8.40B (?, 2016)'
_computing_data_collection 'Bruker SEATTLE'
_computing_data_reduction 'SAINT V8.40B (?, 2016)'
_computing_molecular_graphics 'Olex2 1.5 (Dolomanov et al., 2009)'
_computing_publication_material 'Olex2 1.5 (Dolomanov et al., 2009)'
_computing_structure_refinement 'SHELXL 2019/3 (Sheldrick, 2015)'
_computing_structure_solution 'SHELXT 2018/2 (Sheldrick, 2018)'
_diffrn_ambient_temperature 293(2)
_diffrn_measured_fraction_theta_full 0.978
_diffrn_measured_fraction_theta_max 0.976
_diffrn_measurement_device_type 'Bruker D8 VENTURE'
_diffrn_measurement_method '\f and \w scans'
_diffrn_radiation_type MoK\a
_diffrn_radiation_wavelength 0.68878
_diffrn_reflns_av_R_equivalents 0.0772
_diffrn_reflns_av_unetI/netI 0.0637
_diffrn_reflns_Laue_measured_fraction_full 0.978
_diffrn_reflns_Laue_measured_fraction_max 0.976
_diffrn_reflns_limit_h_max 37
_diffrn_reflns_limit_h_min -37
_diffrn_reflns_limit_k_max 29
_diffrn_reflns_limit_k_min -29
_diffrn_reflns_limit_l_max 26
_diffrn_reflns_limit_l_min -26
_diffrn_reflns_number 73123
_diffrn_reflns_point_group_measured_fraction_full 0.978
_diffrn_reflns_point_group_measured_fraction_max 0.976
_diffrn_reflns_theta_full 24.410
_diffrn_reflns_theta_max 24.865
_diffrn_reflns_theta_min 1.093
_diffrn_source_current 0.0
_diffrn_source_power 0.0
_diffrn_source_voltage 0.0
_exptl_absorpt_coefficient_mu 0.150
_exptl_absorpt_correction_T_max 0.5889
_exptl_absorpt_correction_T_min 0.4918
_exptl_absorpt_correction_type multi-scan
_exptl_absorpt_process_details
;
SADABS-2016/2 (Bruker,2016/2) was used for absorption correction.
wR2(int) was 0.1695 before and 0.1324 after correction.
The Ratio of minimum to maximum transmission is 0.8351.
The \l/2 correction factor is Not present.
;
_exptl_crystal_colour colorless
_exptl_crystal_density_diffrn 1.252
_exptl_crystal_description block
_exptl_crystal_F_000 5976
_exptl_crystal_size_max 0.15
_exptl_crystal_size_mid 0.12
_exptl_crystal_size_min 0.1
_refine_diff_density_max 0.895
_refine_diff_density_min -0.889
_refine_diff_density_rms 0.155
_refine_ls_extinction_method none
_refine_ls_goodness_of_fit_ref 1.623
_refine_ls_hydrogen_treatment constr
_refine_ls_matrix_type full
_refine_ls_number_parameters 956
_refine_ls_number_reflns 13960
_refine_ls_number_restraints 2350
_refine_ls_restrained_S_all 1.554
_refine_ls_R_factor_all 0.1315
_refine_ls_R_factor_gt 0.1240
_refine_ls_shift/su_max 0.004
_refine_ls_shift/su_mean 0.000
_refine_ls_structure_factor_coef Fsqd
_refine_ls_weighting_details 'w=1/[\s^2^(Fo^2^)+(0.2000P)^2^] where P=(Fo^2^+2Fc^2^)/3'
_refine_ls_weighting_scheme calc
_refine_ls_wR_factor_gt 0.3586
_refine_ls_wR_factor_ref 0.3737
_reflns_Friedel_coverage 0.000
_reflns_number_gt 11705
_reflns_number_total 13960
_reflns_threshold_expression 'I > 2\s(I)'
_cod_data_source_file d5sc08539j2.cif
_cod_data_source_block yzq_0m
_cod_original_cell_volume 15013.5(8)
_cod_original_formula_sum 'C88.50 H84 Cl2 N2 O10.50'
_cod_database_code 1576896
_olex2_refinement_description
;
1. Fixed Uiso
 At 1.2 times of:
  All C(H) groups, All C(H,H) groups
 At 1.5 times of:
  All C(H,H,H) groups, All O(H) groups
2. Restrained distances
 O1-C43
 1.26 with sigma of 0.02
 O2-C85
 1.26 with sigma of 0.02
 Cl4-C87
 1.77 with sigma of 0.02
 Cl1-C87 = Cl4-C87
 1.771 with sigma of 0.01
 Cl1-Cl4
 2.916 with sigma of 0.03
 Cl1-C87
 1.78 with sigma of 0.02
 C43-O1
 1.45 with sigma of 0.01
 Cl1-Cl4
 2.92 with sigma of 0.04
3. Uiso/Uaniso restraints and constraints
O1 \\sim C43: within 2A with sigma of 0.04 and sigma for terminal atoms of 0.08
within 2A
O2 \\sim C85: within 2A with sigma of 0.04 and sigma for terminal atoms of 0.08
within 2A
C1 \\sim C4 \\sim C6 \\sim C8 \\sim C10 \\sim C12 \\sim C14 \\sim C16 \\sim C18
\\sim C20 \\sim C22 \\sim C24 \\sim C26 \\sim C28 \\sim C30 \\sim C32 \\sim C34
\\sim C36 \\sim C38 \\sim C40 \\sim C42 \\sim C44 \\sim C46 \\sim C48 \\sim C50
\\sim C52 \\sim C54 \\sim C56 \\sim C58 \\sim C60 \\sim C62 \\sim C64 \\sim C66
\\sim C68 \\sim C70 \\sim C72 \\sim C74 \\sim C76 \\sim C78 \\sim C80 \\sim C82
\\sim C84 \\sim C86 \\sim C88 \\sim C89 \\sim C45 \\sim C23 \\sim C47 \\sim C3
\\sim C49 \\sim C25 \\sim C51 \\sim C13 \\sim C53 \\sim C27 \\sim C55 \\sim C7
\\sim C57 \\sim C29 \\sim C59 \\sim C15 \\sim C61 \\sim C31 \\sim C63 \\sim C2
\\sim C65 \\sim C33 \\sim C67 \\sim C17 \\sim C69 \\sim C35 \\sim C71 \\sim C9
\\sim C73 \\sim C37 \\sim C75 \\sim C19 \\sim C77 \\sim C39 \\sim C79 \\sim C5
\\sim C81 \\sim C41 \\sim C83 \\sim C21 \\sim C85 \\sim C43: within 3.8A with
sigma of 0.01 and sigma for terminal atoms of 0.02 within 3.8A
Cl1 \\sim Cl4 \\sim C87: within 2A with sigma of 0.04 and sigma for terminal
atoms of 0.08 within 2A
Uanis(C85) \\sim Ueq, Uanis(O2) \\sim Ueq, Uanis(O1) \\sim Ueq, Uanis(C43)
\\sim Ueq: with sigma of 0.01 and sigma for terminal atoms of 0.02
Uanis(C10) \\sim Ueq: with sigma of 0.01 and sigma for terminal atoms of 0.02
Uanis(C62) \\sim Ueq, Uanis(C16) \\sim Ueq, Uanis(C48) \\sim Ueq: with sigma of
0.001 and sigma for terminal atoms of 0.002
Uanis(C43) \\sim Ueq: with sigma of 0.01 and sigma for terminal atoms of 0.02
Uanis(C11) \\sim Ueq: with sigma of 0.01 and sigma for terminal atoms of 0.02
: with sigma of 0.001 and sigma for terminal atoms of 0.002
4. Rigid body (RIGU) restrains
 O2, C85
 with sigma for 1-2 distances of 0.004 and sigma for 1-3 distances of 0.004
 O1, C43
 with sigma for 1-2 distances of 0.004 and sigma for 1-3 distances of 0.004
 Cl1, Cl4, C87
 with sigma for 1-2 distances of 0.004 and sigma for 1-3 distances of 0.004
5. Others
 Fixed Sof: O2(0.7) H2(0.7) C85(0.7) H85A(0.7) H85B(0.7) H85C(0.7) O1(0.3)
 H1A(0.3) C43(0.3) H43A(0.3) H43B(0.3) H43C(0.3) Cl1(0.75) Cl4(0.75) C87(0.75)
 H87A(0.75) H87B(0.75) Cl2(0.25) Cl3(0.25) C11(0.25) H11A(0.25) H11B(0.25)
6.a Riding coordinates:
 O2(H2), O1(H1A)
6.b Secondary CH2 refined with riding coordinates:
 C30(H30A,H30B), C42(H42A,H42B), C29(H29A,H29B), C9(H9A,H9B), C77(H77A,H77B),
 C87(H87A,H87B), C11(H11A,H11B)
6.c Aromatic/amide H refined with riding coordinates:
 C1(H1), C4(H4), C6(H6), C10(H10), C22(H22), C26(H26), C28(H28), C32(H32),
 C36(H36), C38(H38), C40(H40), C44(H44), C60(H60), C64(H64), C70(H70), C74(H74),
  C82(H82), C84(H84), C89(H89), C45(H45), C23(H23), C47(H47), C3(H3), C49(H49),
 C13(H13), C53(H53), C27(H27), C55(H55), C7(H7), C57(H57), C59(H59), C61(H61),
 C63(H63), C65(H65), C33(H33), C67(H67), C69(H69), C35(H35)
6.d Idealised Me refined as rotating group:
 C71(H71A,H71B,H71C), C39(H39A,H39B,H39C), C79(H79A,H79B,H79C), C5(H5A,H5B,
 H5C), C81(H81A,H81B,H81C), C41(H41A,H41B,H41C), C83(H83A,H83B,H83C), C21(H21A,
 H21B,H21C), C85(H85A,H85B,H85C), C43(H43A,H43B,H43C)
;
_olex2_submission_special_instructions 'No special instructions were received'
_shelx_shelxl_version_number 2019/3
_smtbx_masks_special_details
;
A solvent mask was calculated and 224 electrons were 
found in a volume of 1152\%A^3^ in 1 void per unit cell. 
This is consistent with the presence of 
1.5[CH3OH] per Asymmetric Unit 
which account for 216 electrons 
per unit cell.
;
_smtbx_masks_void_probe_radius 1.2
_smtbx_masks_void_truncation_radius 1.2
_shelx_space_group_comment
;
The symmetry employed for this shelxl refinement is uniquely defined
by the following loop, which should always be used as a source of
symmetry information in preference to the above space-group names.
They are only intended as comments.
;
_shelx_estimated_absorpt_t_min 0.979
_shelx_estimated_absorpt_t_max 0.986

loop_
_space_group_symop_operation_xyz
'x, y, z'
'-x, y, -z+1/2'
'x+1/2, y+1/2, z'
'-x+1/2, y+1/2, -z+1/2'
'-x, -y, -z'
'x, -y, z-1/2'
'-x+1/2, -y+1/2, -z'
'x+1/2, -y+1/2, z-1/2'

loop_
_atom_site_label
_atom_site_type_symbol
_atom_site_fract_x
_atom_site_fract_y
_atom_site_fract_z
_atom_site_U_iso_or_equiv
_atom_site_adp_type
_atom_site_occupancy
_atom_site_site_symmetry_order
_atom_site_calc_flag
_atom_site_refinement_flags_posn
_atom_site_refinement_flags_adp
_atom_site_refinement_flags_occupancy
_atom_site_disorder_assembly
_atom_site_disorder_group
O004 O 0.22909(9) 0.90726(9) 0.51277(11) 0.0273(5) Uani 1 1 d . . . . .
O005 O 0.10823(8) 0.78900(9) 0.58137(11) 0.0261(5) Uani 1 1 d . . . . .
O006 O 0.38554(8) 0.80618(10) 0.91546(11) 0.0266(5) Uani 1 1 d . . . . .
O007 O 0.25485(9) 0.90909(9) 0.97838(12) 0.0284(5) Uani 1 1 d . . . . .
N1 N 0.44117(10) 0.59273(11) 0.65158(14) 0.0249(6) Uani 1 1 d . . . . .
O00A O 0.28467(11) 1.06260(10) 0.67920(12) 0.0377(6) Uani 1 1 d . . . . .
O00B O 0.17980(11) 1.05685(11) 0.79975(13) 0.0426(7) Uani 1 1 d . . . . .
O00C O 0.08787(10) 0.99507(11) 0.55753(12) 0.0386(6) Uani 1 1 d . . . . .
C1 C 0.30063(9) 0.74401(11) 0.78581(13) 0.0125(5) Uani 1 1 d . U . . .
H1 H 0.335146 0.747117 0.809978 0.015 Uiso 1 1 calc R U . . .
C4 C 0.30751(10) 0.68752(11) 0.65013(13) 0.0140(5) Uani 1 1 d . U . . .
H4 H 0.281759 0.662600 0.638541 0.017 Uiso 1 1 calc R U . . .
C6 C 0.15057(10) 0.76885(12) 0.79917(13) 0.0155(5) Uani 1 1 d . U . . .
H6 H 0.147471 0.800757 0.775160 0.019 Uiso 1 1 calc R U . . .
C8 C 0.38244(10) 0.71424(11) 0.64848(13) 0.0142(5) Uani 1 1 d . U . . .
N2 N 0.06759(11) 0.58532(13) 0.85780(18) 0.0385(7) Uani 1 1 d . . . . .
O00I O 0.38261(12) 1.01363(14) 0.92369(14) 0.0537(9) Uani 1 1 d . . . . .
C10 C 0.19859(10) 0.73870(11) 0.71407(13) 0.0133(5) Uani 1 1 d . U . . .
H10 H 0.163962 0.738137 0.689716 0.016 Uiso 1 1 calc R U . . .
C12 C 0.11953(10) 0.70981(12) 0.85506(13) 0.0151(5) Uani 1 1 d . U . . .
C14 C 0.49865(10) 0.70688(11) 0.62427(14) 0.0157(5) Uani 1 1 d . U . . .
C16 C 0.22257(10) 0.73964(11) 0.78438(12) 0.0121(5) Uani 1 1 d . U . . .
C18 C 0.27687(10) 0.74094(10) 0.71568(13) 0.0120(5) Uani 1 1 d . U . . .
C20 C 0.04732(10) 0.72204(13) 0.87829(13) 0.0182(5) Uani 1 1 d . U . . .
C22 C 0.34805(10) 0.77281(11) 0.70004(13) 0.0148(5) Uani 1 1 d . U . . .
H22 H 0.349296 0.805431 0.721844 0.018 Uiso 1 1 calc R U . . .
C24 C 0.30998(10) 0.73497(11) 0.68598(13) 0.0139(5) Uani 1 1 d . U . . .
C26 C 0.38394(10) 0.76252(11) 0.68203(13) 0.0161(5) Uani 1 1 d . U . . .
H26 H 0.409098 0.787987 0.692425 0.019 Uiso 1 1 calc R U . . .
C28 C 0.27995(11) 0.82756(12) 0.94074(13) 0.0174(6) Uani 1 1 d . U . . .
H28 H 0.253223 0.807601 0.937317 0.021 Uiso 1 1 calc R U . . .
C30 C 0.30439(10) 0.74437(11) 0.89825(13) 0.0149(5) Uani 1 1 d . U . . .
H30A H 0.286414 0.724476 0.916071 0.018 Uiso 1 1 calc R U . . .
H30B H 0.336180 0.726292 0.913944 0.018 Uiso 1 1 calc R U . . .
C32 C 0.21152(11) 0.82296(12) 0.55478(13) 0.0174(6) Uani 1 1 d . U . . .
H32 H 0.240229 0.806469 0.559795 0.021 Uiso 1 1 calc R U . . .
C34 C 0.19023(10) 0.73293(11) 0.81509(13) 0.0145(5) Uani 1 1 d . U . . .
C36 C 0.11566(10) 0.75729(12) 0.81894(13) 0.0167(5) Uani 1 1 d . U . . .
H36 H 0.089523 0.781533 0.807875 0.020 Uiso 1 1 calc R U . . .
C38 C 0.34303(10) 0.67728(12) 0.63173(13) 0.0153(5) Uani 1 1 d . U . . .
H38 H 0.340816 0.645508 0.607947 0.018 Uiso 1 1 calc R U . . .
C40 C 0.16065(10) 0.67529(12) 0.87380(13) 0.0169(6) Uani 1 1 d . U . . .
H40 H 0.164562 0.644253 0.899567 0.020 Uiso 1 1 calc R U . . .
C42 C 0.19499(9) 0.73696(11) 0.60187(12) 0.0144(5) Uani 1 1 d . U . . .
H42A H 0.214602 0.719334 0.584966 0.017 Uiso 1 1 calc R U . . .
H42B H 0.165105 0.715325 0.587609 0.017 Uiso 1 1 calc R U . . .
C44 C 0.19551(10) 0.68670(11) 0.85451(13) 0.0161(5) Uani 1 1 d . U . . .
H44 H 0.222658 0.663493 0.867826 0.019 Uiso 1 1 calc R U . . .
C46 C 0.18056(10) 0.79405(12) 0.57217(13) 0.0162(5) Uani 1 1 d . U . . .
C48 C 0.42418(10) 0.69774(12) 0.63735(13) 0.0154(5) Uani 1 1 d . U . . .
C50 C 0.07870(10) 0.69157(12) 0.86678(13) 0.0170(5) Uani 1 1 d . U . . .
C52 C 0.27472(10) 0.74261(11) 0.82154(13) 0.0134(5) Uani 1 1 d . U . . .
C54 C 0.45420(10) 0.73008(12) 0.62452(13) 0.0169(5) Uani 1 1 d . U . . .
C56 C 0.05453(10) 0.78159(12) 0.89440(14) 0.0188(6) Uani 1 1 d . U . . .
C58 C 0.19950(12) 0.87652(12) 0.52992(13) 0.0201(6) Uani 1 1 d . U . . .
C60 C 0.39830(11) 0.80727(13) 0.55523(14) 0.0197(6) Uani 1 1 d . U . . .
H60 H 0.371805 0.782786 0.535199 0.024 Uiso 1 1 calc R U . . .
C62 C 0.00348(10) 0.69709(12) 0.87868(14) 0.0181(6) Uani 1 1 d . U . . .
C64 C 0.09995(11) 0.80096(13) 0.94826(14) 0.0216(6) Uani 1 1 d . U . . .
H64 H 0.126699 0.777017 0.970358 0.026 Uiso 1 1 calc R U . . .
C66 C 0.31329(10) 0.80265(12) 0.92459(13) 0.0167(5) Uani 1 1 d . U . . .
C68 C 0.44482(10) 0.78915(12) 0.60661(14) 0.0176(5) Uani 1 1 d . U . . .
C70 C 0.58166(11) 0.66467(12) 0.62153(15) 0.0208(6) Uani 1 1 d . U . . .
H70 H 0.609288 0.650923 0.620598 0.025 Uiso 1 1 calc R U . . .
C72 C 0.22495(10) 0.73857(11) 0.67861(13) 0.0129(5) Uani 1 1 d . U . . .
C74 C 0.50309(11) 0.71283(12) 0.56680(14) 0.0206(6) Uani 1 1 d . U . . .
H74 H 0.478599 0.731471 0.529496 0.025 Uiso 1 1 calc R U . . .
C76 C 0.07106(11) 0.63207(14) 0.86162(15) 0.0239(6) Uani 1 1 d . U . . .
C78 C 0.43453(10) 0.63925(12) 0.64475(14) 0.0179(6) Uani 1 1 d . U . . .
C80 C 0.28648(12) 0.88207(12) 0.96194(14) 0.0214(6) Uani 1 1 d . U . . .
C82 C 0.57800(11) 0.65896(13) 0.67887(15) 0.0232(6) Uani 1 1 d . U . . .
H82 H 0.603302 0.641674 0.716709 0.028 Uiso 1 1 calc R U . . .
C84 C 0.53591(10) 0.67933(13) 0.67993(14) 0.0197(6) Uani 1 1 d . U . . .
H84 H 0.532972 0.674358 0.718004 0.024 Uiso 1 1 calc R U . . .
C86 C 0.13751(11) 0.81952(13) 0.56365(14) 0.0198(6) Uani 1 1 d . U . . .
C88 C 0.35359(11) 0.83323(13) 0.93169(14) 0.0207(6) Uani 1 1 d . U . . .
C89 C -0.07992(11) 0.65410(13) 0.87973(16) 0.0250(6) Uani 1 1 d . U . . .
H89 H -0.107741 0.640116 0.879956 0.030 Uiso 1 1 calc R U . . .
C45 C 0.00098(11) 0.69755(13) 0.93787(15) 0.0232(6) Uani 1 1 d . U . . .
H45 H 0.026916 0.712729 0.976921 0.028 Uiso 1 1 calc R U . . .
C23 C 0.39149(12) 0.86139(13) 0.53403(15) 0.0252(6) Uani 1 1 d . U . . .
H23 H 0.360691 0.872856 0.499207 0.030 Uiso 1 1 calc R U . . .
C47 C 0.48366(11) 0.82682(13) 0.63724(15) 0.0222(6) Uani 1 1 d . U . . .
H47 H 0.514650 0.815345 0.671591 0.027 Uiso 1 1 calc R U . . .
C3 C 0.36025(12) 0.88730(13) 0.95380(15) 0.0250(6) Uani 1 1 d . U . . .
H3 H 0.387421 0.906964 0.958193 0.030 Uiso 1 1 calc R U . . .
C49 C -0.04002(12) 0.67547(14) 0.93875(16) 0.0253(6) Uani 1 1 d . U . . .
H49 H -0.040942 0.674901 0.978662 0.030 Uiso 1 1 calc R U . . .
C25 C 0.32725(13) 0.91248(13) 0.96943(14) 0.0250(6) Uani 1 1 d . U . . .
C51 C 0.15583(12) 0.90173(12) 0.52049(14) 0.0231(6) Uani 1 1 d . U . . .
C13 C -0.03596(11) 0.67435(14) 0.82053(15) 0.0244(6) Uani 1 1 d . U . . .
H13 H -0.034387 0.672814 0.781108 0.029 Uiso 1 1 calc R U . . .
C53 C 0.54393(11) 0.69104(13) 0.56513(15) 0.0225(6) Uani 1 1 d . U . . .
H53 H 0.546041 0.694090 0.526208 0.027 Uiso 1 1 calc R U . . .
C27 C 0.12497(11) 0.87229(13) 0.53757(14) 0.0237(6) Uani 1 1 d . U . . .
H27 H 0.095731 0.888229 0.531391 0.028 Uiso 1 1 calc R U . . .
C55 C 0.10516(12) 0.85528(14) 0.96860(16) 0.0274(7) Uani 1 1 d . U . . .
H55 H 0.134885 0.867180 1.005247 0.033 Uiso 1 1 calc R U . . .
C7 C -0.07759(11) 0.65396(15) 0.82124(16) 0.0284(7) Uani 1 1 d . U . . .
H7 H -0.104151 0.640092 0.781819 0.034 Uiso 1 1 calc R U . . .
C57 C 0.47650(12) 0.88171(14) 0.61686(17) 0.0281(7) Uani 1 1 d . U . . .
H57 H 0.502465 0.906697 0.638269 0.034 Uiso 1 1 calc R U . . .
C29 C 0.14337(14) 0.96087(13) 0.49743(15) 0.0303(7) Uani 1 1 d . U . . .
H29A H 0.157342 0.970331 0.469194 0.036 Uiso 1 1 calc R U . . .
H29B H 0.107518 0.965385 0.471061 0.036 Uiso 1 1 calc R U . . .
C59 C 0.43080(13) 0.89885(14) 0.56485(17) 0.0284(7) Uani 1 1 d . U . . .
H59 H 0.426223 0.935122 0.550438 0.034 Uiso 1 1 calc R U . . .
C15 C 0.16445(14) 0.99844(13) 0.55806(15) 0.0287(7) Uani 1 1 d . U . . .
C61 C 0.01554(12) 0.81862(14) 0.86049(17) 0.0264(6) Uani 1 1 d . U . . .
H61 H -0.014578 0.806453 0.824828 0.032 Uiso 1 1 calc R U . . .
C31 C 0.30653(15) 1.00806(13) 0.92456(16) 0.0323(7) Uani 1 1 d . U . . .
C63 C 0.25618(15) 1.01895(13) 0.89459(16) 0.0324(7) Uani 1 1 d . U . . .
H63 H 0.238962 1.007147 0.915812 0.039 Uiso 1 1 calc R U . . .
C2 C 0.13628(15) 1.01406(14) 0.58768(17) 0.0330(7) Uani 1 1 d . U . . .
C65 C 0.21407(15) 1.01525(13) 0.58808(16) 0.0303(7) Uani 1 1 d . U . . .
H65 H 0.233124 1.005201 0.568828 0.036 Uiso 1 1 calc R U . . .
C33 C 0.02108(13) 0.87365(15) 0.87931(19) 0.0337(7) Uani 1 1 d . U . . .
H33 H -0.004861 0.898239 0.855580 0.040 Uiso 1 1 calc R U . . .
C67 C 0.06632(13) 0.89182(14) 0.93462(19) 0.0325(7) Uani 1 1 d . U . . .
H67 H 0.069996 0.928291 0.948171 0.039 Uiso 1 1 calc R U . . .
C17 C 0.20602(16) 1.06392(13) 0.67443(17) 0.0338(7) Uani 1 1 d . U . . .
C69 C 0.15795(15) 1.04707(13) 0.64554(17) 0.0325(7) Uani 1 1 d . U . . .
H69 H 0.138897 1.057670 0.664581 0.039 Uiso 1 1 calc R U . . .
C35 C 0.30713(16) 1.05719(14) 0.83332(17) 0.0371(8) Uani 1 1 d . U . . .
H35 H 0.324914 1.071443 0.814032 0.044 Uiso 1 1 calc R U . . .
C71 C 0.07975(12) 0.81925(16) 0.60406(18) 0.0333(8) Uani 1 1 d . U . . .
H71A H 0.051628 0.835835 0.566126 0.050 Uiso 1 1 calc R U . . .
H71B H 0.100226 0.847298 0.634887 0.050 Uiso 1 1 calc R U . . .
H71C H 0.068322 0.794872 0.626350 0.050 Uiso 1 1 calc R U . . .
C9 C 0.22908(17) 1.10008(13) 0.73675(16) 0.0368(8) Uani 1 1 d . U . . .
H9A H 0.203052 1.121759 0.737280 0.044 Uiso 1 1 calc R U . . .
H9B H 0.252364 1.125204 0.734262 0.044 Uiso 1 1 calc R U . . .
C73 C 0.33256(15) 1.02606(14) 0.89271(16) 0.0356(8) Uani 1 1 d . U . . .
C37 C 0.23531(15) 1.04674(13) 0.64625(16) 0.0317(7) Uani 1 1 d . U . . .
C75 C 0.23006(16) 1.04724(13) 0.83319(17) 0.0347(7) Uani 1 1 d . U . . .
C19 C 0.25646(16) 1.06732(13) 0.80262(17) 0.0349(7) Uani 1 1 d . U . . .
C77 C 0.33289(14) 0.97306(13) 0.98831(16) 0.0313(7) Uani 1 1 d . U . . .
H77A H 0.367939 0.982637 1.013408 0.038 Uiso 1 1 calc R U . . .
H77B H 0.318569 0.980146 1.016710 0.038 Uiso 1 1 calc R U . . .
C39 C 0.20956(14) 0.88287(15) 0.9622(2) 0.0367(8) Uani 1 1 d . U . . .
H39A H 0.190494 0.876755 0.914525 0.055 Uiso 1 1 calc R U . . .
H39B H 0.190936 0.905686 0.975871 0.055 Uiso 1 1 calc R U . . .
H39C H 0.216497 0.848353 0.985359 0.055 Uiso 1 1 calc R U . . .
C79 C 0.27620(13) 0.88502(14) 0.52942(18) 0.0306(7) Uani 1 1 d . U . . .
H79A H 0.271507 0.851649 0.504732 0.046 Uiso 1 1 calc R U . . .
H79B H 0.294848 0.877485 0.576844 0.046 Uiso 1 1 calc R U . . .
H79C H 0.294091 0.910902 0.517937 0.046 Uiso 1 1 calc R U . . .
C5 C 0.41264(13) 0.83913(16) 0.89326(19) 0.0361(8) Uani 1 1 d . U . . .
H5A H 0.390410 0.864748 0.859970 0.054 Uiso 1 1 calc R U . . .
H5B H 0.427339 0.816026 0.874009 0.054 Uiso 1 1 calc R U . . .
H5C H 0.438377 0.858765 0.930884 0.054 Uiso 1 1 calc R U . . .
C81 C 0.15107(18) 1.02943(18) 0.8230(2) 0.0525(11) Uani 1 1 d . U . . .
H81A H 0.116322 1.035166 0.791742 0.079 Uiso 1 1 calc R U . . .
H81B H 0.159114 1.043626 0.866329 0.079 Uiso 1 1 calc R U . . .
H81C H 0.158283 0.990887 0.826684 0.079 Uiso 1 1 calc R U . . .
C41 C 0.31569(17) 1.03893(16) 0.6573(2) 0.0435(9) Uani 1 1 d . U . . .
H41A H 0.308607 1.055209 0.615296 0.065 Uiso 1 1 calc R U . . .
H41B H 0.309608 1.000179 0.651299 0.065 Uiso 1 1 calc R U . . .
H41C H 0.349935 1.045326 0.690395 0.065 Uiso 1 1 calc R U . . .
C83 C 0.40236(19) 1.00538(17) 0.8808(2) 0.0502(10) Uani 1 1 d . U . . .
H83A H 0.379767 0.983364 0.843019 0.075 Uiso 1 1 calc R U . . .
H83B H 0.433866 0.986966 0.905055 0.075 Uiso 1 1 calc R U . . .
H83C H 0.406907 1.040183 0.865023 0.075 Uiso 1 1 calc R U . . .
C21 C 0.0612(2) 1.0035(2) 0.5926(3) 0.0594(12) Uani 1 1 d . U . . .
H21A H 0.033324 0.978868 0.575302 0.089 Uiso 1 1 calc R U . . .
H21B H 0.049490 1.040644 0.586311 0.089 Uiso 1 1 calc R U . . .
H21C H 0.082852 0.996577 0.639737 0.089 Uiso 1 1 calc R U . . .
O2 O 0.0131(4) 0.9972(3) 0.6930(4) 0.128(3) Uani 0.7 1 d D U P A -1
H2 H 0.034916 1.020351 0.712243 0.191 Uiso 0.7 1 d R U P A -1
C85 C 0.0097(7) 0.9784(4) 0.7442(8) 0.115(4) Uani 0.7 1 d D U P A -1
H85A H 0.018672 1.006886 0.777203 0.172 Uiso 0.7 1 calc R U P A -1
H85B H 0.031785 0.947822 0.763871 0.172 Uiso 0.7 1 calc R U P A -1
H85C H -0.023918 0.966936 0.728832 0.172 Uiso 0.7 1 calc R U P A -1
O1 O 0.0512(4) 0.9421(5) 0.7685(5) 0.054(2) Uani 0.3 1 d D U P B -2
H1A H 0.062283 0.912203 0.786097 0.082 Uiso 0.3 1 d R U P B -2
C43 C 0.0704(8) 0.9528(9) 0.7265(10) 0.093(4) Uani 0.3 1 d D U P B -2
H43A H 0.082558 0.989814 0.733389 0.139 Uiso 0.3 1 calc R U P B -2
H43B H 0.044713 0.948144 0.680455 0.139 Uiso 0.3 1 calc R U P B -2
H43C H 0.097238 0.927904 0.736691 0.139 Uiso 0.3 1 calc R U P B -2
Cl1 Cl 0.29223(8) 0.90923(9) 0.73307(13) 0.0624(6) Uani 0.75 1 d D U P C 1
Cl4 Cl 0.21687(16) 0.89860(11) 0.77361(13) 0.1080(11) Uani 0.75 1 d D U P C 1
C87 C 0.2288(2) 0.9039(4) 0.7077(3) 0.071(2) Uani 0.75 1 d D U P C 1
H87A H 0.211654 0.935891 0.681051 0.085 Uiso 0.75 1 calc R U P C 1
H87B H 0.215201 0.871938 0.679053 0.085 Uiso 0.75 1 calc R U P C 1
Cl2 Cl 0.2676(5) 0.8935(4) 0.7182(4) 0.096(3) Uani 0.25 1 d . . P D 2
Cl3 Cl 0.18874(16) 0.91144(18) 0.7422(3) 0.0603(16) Uani 0.25 1 d . . P D 2
C11 C 0.2573(6) 0.9071(7) 0.7797(8) 0.043(4) Uani 0.25 1 d . U P D 2
H11A H 0.272802 0.941619 0.800941 0.051 Uiso 0.25 1 calc R U P D 2
H11B H 0.270825 0.878364 0.813422 0.051 Uiso 0.25 1 calc R U P D 2

loop_
_atom_site_aniso_label
_atom_site_aniso_U_11
_atom_site_aniso_U_22
_atom_site_aniso_U_33
_atom_site_aniso_U_23
_atom_site_aniso_U_13
_atom_site_aniso_U_12
O004 0.0373(14) 0.0190(11) 0.0321(11) 0.0081(9) 0.0223(11) 0.0029(9)
O005 0.0154(10) 0.0315(13) 0.0339(11) 0.0039(9) 0.0140(9) 0.0040(9)
O006 0.0140(10) 0.0310(13) 0.0365(12) -0.0052(10) 0.0139(9) -0.0058(9)
O007 0.0406(14) 0.0195(11) 0.0360(12) -0.0082(9) 0.0273(11) -0.0041(10)
N1 0.0180(13) 0.0219(15) 0.0336(14) 0.0032(11) 0.0120(11) 0.0045(10)
O00A 0.0607(18) 0.0238(13) 0.0345(12) -0.0048(10) 0.0282(13) -0.0069(12)
O00B 0.067(2) 0.0299(14) 0.0469(14) 0.0120(11) 0.0405(15) 0.0187(13)
O00C 0.0431(16) 0.0348(14) 0.0377(13) 0.0020(11) 0.0200(12) 0.0113(12)
C1 0.0079(11) 0.0118(12) 0.0170(11) -0.0006(9) 0.0057(9) -0.0012(9)
C4 0.0097(11) 0.0112(12) 0.0185(11) 0.0011(9) 0.0051(9) -0.0010(9)
C6 0.0135(12) 0.0158(13) 0.0186(12) 0.0029(10) 0.0092(10) 0.0025(10)
C8 0.0119(12) 0.0156(13) 0.0151(11) 0.0012(9) 0.0067(9) 0.0001(10)
N2 0.0249(15) 0.0252(17) 0.063(2) -0.0059(14) 0.0198(15) -0.0103(12)
O00I 0.057(2) 0.072(2) 0.0348(14) -0.0121(13) 0.0248(14) -0.0334(17)
C10 0.0083(11) 0.0129(12) 0.0177(11) 0.0011(9) 0.0056(9) 0.0022(9)
C12 0.0113(12) 0.0191(13) 0.0156(11) -0.0028(10) 0.0072(9) -0.0016(10)
C14 0.0105(12) 0.0155(12) 0.0203(11) -0.0007(10) 0.0073(10) -0.0008(10)
C16 0.0104(8) 0.0107(9) 0.0144(8) 0.0001(7) 0.0055(7) 0.0004(7)
C18 0.0097(11) 0.0098(12) 0.0156(11) 0.0003(9) 0.0054(9) -0.0001(9)
C20 0.0133(12) 0.0251(14) 0.0170(11) 0.0015(10) 0.0082(10) -0.0005(10)
C22 0.0130(12) 0.0118(12) 0.0203(12) -0.0025(9) 0.0089(10) -0.0011(10)
C24 0.0096(11) 0.0151(12) 0.0170(11) 0.0028(9) 0.0065(9) 0.0015(9)
C26 0.0127(12) 0.0160(13) 0.0204(12) 0.0000(10) 0.0089(10) -0.0037(10)
C28 0.0186(13) 0.0176(13) 0.0158(11) -0.0028(10) 0.0082(10) -0.0028(10)
C30 0.0104(12) 0.0147(13) 0.0161(11) -0.0002(10) 0.0041(10) -0.0001(10)
C32 0.0158(13) 0.0180(13) 0.0170(11) -0.0003(10) 0.0073(10) 0.0015(10)
C34 0.0107(11) 0.0150(12) 0.0163(11) -0.0019(9) 0.0055(9) 0.0000(10)
C36 0.0108(12) 0.0195(13) 0.0206(12) 0.0013(10) 0.0084(10) 0.0034(10)
C38 0.0126(12) 0.0149(13) 0.0182(11) -0.0024(9) 0.0076(10) -0.0010(10)
C40 0.0138(12) 0.0162(13) 0.0199(12) -0.0002(10) 0.0078(10) -0.0011(10)
C42 0.0084(11) 0.0162(13) 0.0149(11) -0.0007(9) 0.0031(9) 0.0000(10)
C44 0.0110(12) 0.0145(13) 0.0212(12) -0.0006(10) 0.0069(10) 0.0014(10)
C46 0.0139(12) 0.0179(13) 0.0150(11) -0.0008(10) 0.0059(10) 0.0013(10)
C48 0.0134(9) 0.0159(9) 0.0168(8) -0.0014(7) 0.0076(7) 0.0007(7)
C50 0.0131(12) 0.0192(13) 0.0188(11) 0.0013(10) 0.0082(10) -0.0023(10)
C52 0.0102(11) 0.0106(12) 0.0195(11) 0.0004(9) 0.0074(10) 0.0014(9)
C54 0.0112(11) 0.0221(13) 0.0159(11) -0.0003(10) 0.0057(9) 0.0011(10)
C56 0.0158(12) 0.0234(14) 0.0223(12) 0.0007(10) 0.0134(10) -0.0010(10)
C58 0.0272(14) 0.0166(13) 0.0157(11) 0.0004(10) 0.0102(11) 0.0012(11)
C60 0.0145(12) 0.0234(14) 0.0238(12) 0.0019(11) 0.0115(10) 0.0036(11)
C62 0.0157(9) 0.0190(9) 0.0203(9) -0.0005(7) 0.0095(7) -0.0003(7)
C64 0.0176(13) 0.0270(14) 0.0228(12) 0.0008(11) 0.0119(11) -0.0031(11)
C66 0.0131(12) 0.0187(13) 0.0147(11) -0.0004(10) 0.0042(10) -0.0001(10)
C68 0.0143(12) 0.0219(14) 0.0200(12) 0.0000(10) 0.0111(10) 0.0017(10)
C70 0.0118(13) 0.0196(14) 0.0306(14) 0.0001(11) 0.0102(11) 0.0023(11)
C72 0.0103(12) 0.0107(12) 0.0175(11) 0.0015(9) 0.0069(9) 0.0002(9)
C74 0.0165(13) 0.0233(14) 0.0234(12) 0.0063(11) 0.0112(11) 0.0055(11)
C76 0.0123(13) 0.0267(16) 0.0321(14) 0.0032(12) 0.0107(11) -0.0011(11)
C78 0.0106(12) 0.0217(15) 0.0202(12) -0.0001(10) 0.0069(10) 0.0011(10)
C80 0.0306(15) 0.0185(14) 0.0195(12) -0.0031(10) 0.0157(11) -0.0022(12)
C82 0.0118(13) 0.0267(16) 0.0257(13) 0.0024(12) 0.0054(11) 0.0054(11)
C84 0.0106(12) 0.0254(14) 0.0207(12) 0.0005(11) 0.0060(10) 0.0012(11)
C86 0.0152(13) 0.0250(14) 0.0177(12) -0.0004(10) 0.0072(10) 0.0009(11)
C88 0.0157(13) 0.0246(14) 0.0183(12) -0.0014(11) 0.0059(10) -0.0034(11)
C89 0.0152(13) 0.0224(15) 0.0395(16) -0.0039(12) 0.0153(12) -0.0052(12)
C45 0.0198(13) 0.0273(15) 0.0252(13) -0.0058(11) 0.0133(11) -0.0069(11)
C23 0.0212(14) 0.0295(16) 0.0255(14) 0.0047(12) 0.0121(12) 0.0115(12)
C47 0.0155(13) 0.0220(14) 0.0303(13) 0.0028(11) 0.0123(11) 0.0024(11)
C3 0.0268(15) 0.0244(15) 0.0230(13) -0.0052(11) 0.0119(11) -0.0124(12)
C49 0.0237(15) 0.0291(16) 0.0307(14) -0.0083(12) 0.0194(12) -0.0101(12)
C25 0.0328(15) 0.0201(14) 0.0204(12) -0.0053(11) 0.0121(11) -0.0101(12)
C51 0.0316(15) 0.0186(14) 0.0167(12) 0.0016(10) 0.0104(11) 0.0053(12)
C13 0.0139(13) 0.0313(15) 0.0241(13) 0.0005(11) 0.0067(11) -0.0012(11)
C53 0.0201(14) 0.0253(15) 0.0277(14) 0.0060(11) 0.0162(12) 0.0061(12)
C27 0.0217(14) 0.0251(15) 0.0209(12) 0.0015(11) 0.0080(11) 0.0111(12)
C55 0.0253(15) 0.0314(16) 0.0315(14) -0.0048(12) 0.0187(12) -0.0102(13)
C7 0.0133(14) 0.0329(17) 0.0309(15) -0.0034(13) 0.0050(12) -0.0060(12)
C57 0.0216(15) 0.0234(15) 0.0407(16) 0.0001(13) 0.0168(13) -0.0003(12)
C29 0.0446(18) 0.0213(15) 0.0216(13) 0.0049(11) 0.0139(13) 0.0138(13)
C59 0.0295(16) 0.0209(15) 0.0387(16) 0.0062(12) 0.0200(13) 0.0071(12)
C15 0.0489(18) 0.0146(14) 0.0232(13) 0.0049(11) 0.0184(13) 0.0106(13)
C61 0.0179(14) 0.0259(15) 0.0369(14) 0.0007(12) 0.0148(12) -0.0030(11)
C31 0.0588(19) 0.0161(14) 0.0278(14) -0.0099(11) 0.0260(14) -0.0119(14)
C63 0.061(2) 0.0148(14) 0.0297(14) -0.0049(11) 0.0288(14) -0.0044(14)
C2 0.0516(19) 0.0188(15) 0.0315(15) 0.0062(12) 0.0229(14) 0.0122(14)
C65 0.0545(19) 0.0149(14) 0.0270(14) 0.0057(11) 0.0244(14) 0.0082(13)
C33 0.0277(16) 0.0265(16) 0.0498(18) 0.0057(14) 0.0216(14) 0.0033(13)
C67 0.0322(17) 0.0231(16) 0.0498(18) -0.0050(14) 0.0262(15) -0.0068(13)
C17 0.068(2) 0.0116(13) 0.0316(15) 0.0056(11) 0.0320(14) 0.0073(14)
C69 0.0549(19) 0.0169(14) 0.0332(14) 0.0033(12) 0.0278(14) 0.0085(14)
C35 0.068(2) 0.0179(15) 0.0318(15) -0.0096(12) 0.0298(15) -0.0203(15)
C71 0.0213(16) 0.045(2) 0.0375(17) -0.0037(15) 0.0178(14) 0.0031(15)
C9 0.070(2) 0.0147(15) 0.0358(15) -0.0007(12) 0.0342(16) 0.0007(15)
C73 0.0522(19) 0.0255(16) 0.0303(14) -0.0124(12) 0.0214(14) -0.0228(15)
C37 0.0552(19) 0.0133(14) 0.0300(14) 0.0019(11) 0.0239(14) -0.0009(13)
C75 0.067(2) 0.0161(14) 0.0325(15) -0.0043(12) 0.0335(15) -0.0002(14)
C19 0.063(2) 0.0123(14) 0.0344(15) -0.0064(12) 0.0277(14) -0.0083(14)
C77 0.0482(19) 0.0218(15) 0.0259(14) -0.0068(12) 0.0199(13) -0.0152(14)
C39 0.042(2) 0.0255(18) 0.057(2) -0.0135(15) 0.0351(18) -0.0046(15)
C79 0.0331(18) 0.0239(17) 0.0423(18) 0.0096(14) 0.0245(15) 0.0016(14)
C5 0.0263(17) 0.044(2) 0.0438(19) 0.0012(16) 0.0217(15) -0.0079(15)
C81 0.070(3) 0.046(2) 0.062(2) 0.0178(19) 0.049(2) 0.023(2)
C41 0.058(3) 0.031(2) 0.046(2) -0.0059(16) 0.0295(19) -0.0097(18)
C83 0.074(3) 0.029(2) 0.057(2) 0.0013(17) 0.040(2) -0.005(2)
C21 0.074(3) 0.052(3) 0.073(3) -0.013(2) 0.052(3) -0.002(2)
O2 0.184(9) 0.088(5) 0.141(6) -0.002(4) 0.104(6) 0.004(5)
C85 0.136(12) 0.122(7) 0.077(6) -0.007(6) 0.046(6) -0.021(8)
O1 0.031(5) 0.059(6) 0.052(5) -0.001(5) 0.005(4) -0.008(4)
C43 0.094(9) 0.089(9) 0.089(8) 0.008(7) 0.041(6) -0.005(8)
Cl1 0.0446(10) 0.0389(10) 0.0865(15) 0.0061(9) 0.0199(10) 0.0043(7)
Cl4 0.202(4) 0.0829(17) 0.0762(15) -0.0178(13) 0.097(2) -0.036(2)
C87 0.048(4) 0.110(7) 0.049(4) 0.004(4) 0.020(3) 0.007(4)
Cl2 0.154(10) 0.080(6) 0.057(4) -0.009(3) 0.055(6) 0.016(6)
Cl3 0.029(2) 0.0235(19) 0.073(3) 0.0031(19) -0.016(2) 0.0090(15)
C11 0.038(7) 0.054(8) 0.040(7) 0.008(6) 0.022(5) -0.018(6)

loop_
_atom_type_symbol
_atom_type_description
_atom_type_scat_dispersion_real
_atom_type_scat_dispersion_imag
_atom_type_scat_source
C C 0.0019 0.0015 'International Tables Vol C Tables 4.2.6.8 and 6.1.1.4'
H H 0.0000 0.0000 'International Tables Vol C Tables 4.2.6.8 and 6.1.1.4'
Cl Cl 0.1253 0.1495 'International Tables Vol C Tables 4.2.6.8 and 6.1.1.4'
N N 0.0037 0.0031 'International Tables Vol C Tables 4.2.6.8 and 6.1.1.4'
O O 0.0071 0.0057 'International Tables Vol C Tables 4.2.6.8 and 6.1.1.4'

loop_
_geom_angle_atom_site_label_1
_geom_angle_atom_site_label_2
_geom_angle_atom_site_label_3
_geom_angle
_geom_angle_site_symmetry_1
_geom_angle_site_symmetry_3
_geom_angle_publ_flag
C58 O004 C79 117.1(2) . . ?
C86 O005 C71 116.4(3) . . ?
C88 O006 C5 117.1(3) . . ?
C80 O007 C39 117.4(2) . . ?
C37 O00A C41 117.2(3) . . ?
C75 O00B C81 117.6(3) . . ?
C2 O00C C21 117.4(3) . . ?
C18 C1 H1 118.5 . . ?
C18 C1 C52 123.0(2) . . ?
C52 C1 H1 118.5 . . ?
C24 C4 H4 119.7 . . ?
C38 C4 H4 119.7 . . ?
C38 C4 C24 120.7(2) . . ?
C34 C6 H6 119.6 . . ?
C36 C6 H6 119.6 . . ?
C36 C6 C34 120.8(3) . . ?
C26 C8 C38 118.4(2) . . ?
C26 C8 C48 121.9(2) . . ?
C38 C8 C48 119.3(2) . . ?
C73 O00I C83 116.2(3) . . ?
C16 C10 H10 118.8 . . ?
C16 C10 C72 122.5(2) . . ?
C72 C10 H10 118.8 . . ?
C36 C12 C40 118.4(2) . . ?
C36 C12 C50 121.8(2) . . ?
C40 C12 C50 119.4(2) . . ?
C74 C14 C54 119.4(2) . . ?
C84 C14 C54 121.6(2) . . ?
C84 C14 C74 119.1(3) . . ?
C10 C16 C34 116.5(2) . . ?
C10 C16 C52 119.2(2) . . ?
C52 C16 C34 124.1(2) . . ?
C1 C18 C24 116.3(2) . . ?
C72 C18 C1 119.1(2) . . ?
C72 C18 C24 124.3(2) . . ?
C50 C20 C56 123.5(2) . . ?
C50 C20 C62 121.6(3) . . ?
C56 C20 C62 114.9(2) . . ?
C24 C22 H22 119.3 . . ?
C26 C22 H22 119.3 . . ?
C26 C22 C24 121.3(2) . . ?
C4 C24 C18 120.0(2) . . ?
C4 C24 C22 118.1(2) . . ?
C22 C24 C18 121.4(2) . . ?
C8 C26 H26 119.8 . . ?
C22 C26 C8 120.4(2) . . ?
C22 C26 H26 119.8 . . ?
C66 C28 H28 119.7 . . ?
C80 C28 H28 119.7 . . ?
C80 C28 C66 120.6(3) . . ?
H30A C30 H30B 107.9 . . ?
C52 C30 H30A 109.3 . . ?
C52 C30 H30B 109.3 . . ?
C66 C30 H30A 109.3 . . ?
C66 C30 H30B 109.3 . . ?
C66 C30 C52 111.8(2) . . ?
C46 C32 H32 119.8 . . ?
C58 C32 H32 119.8 . . ?
C58 C32 C46 120.3(3) . . ?
C6 C34 C16 121.1(2) . . ?
C6 C34 C44 118.3(2) . . ?
C44 C34 C16 120.1(2) . . ?
C6 C36 H36 119.6 . . ?
C12 C36 C6 120.7(3) . . ?
C12 C36 H36 119.6 . . ?
C4 C38 C8 121.0(2) . . ?
C4 C38 H38 119.5 . . ?
C8 C38 H38 119.5 . . ?
C12 C40 H40 119.5 . . ?
C44 C40 C12 121.1(3) . . ?
C44 C40 H40 119.5 . . ?
H42A C42 H42B 108.0 . . ?
C46 C42 H42A 109.3 . . ?
C46 C42 H42B 109.3 . . ?
C46 C42 C72 111.6(2) . . ?
C72 C42 H42A 109.3 . . ?
C72 C42 H42B 109.3 . . ?
C34 C44 H44 119.7 . . ?
C40 C44 C34 120.6(3) . . ?
C40 C44 H44 119.7 . . ?
C32 C46 C42 120.0(2) . . ?
C86 C46 C32 118.7(3) . . ?
C86 C46 C42 121.2(2) . . ?
C54 C48 C8 128.8(3) . . ?
C54 C48 C78 117.4(2) . . ?
C78 C48 C8 113.8(2) . . ?
C20 C50 C12 129.2(3) . . ?
C20 C50 C76 117.2(2) . . ?
C76 C50 C12 113.5(2) . . ?
C1 C52 C30 118.7(2) . . ?
C16 C52 C1 117.9(2) . . ?
C16 C52 C30 123.3(2) . . ?
C48 C54 C14 121.0(3) . . ?
C48 C54 C68 124.2(2) . . ?
C68 C54 C14 114.8(2) . . ?
C64 C56 C20 120.3(3) . . ?
C61 C56 C20 120.9(3) . . ?
C61 C56 C64 118.6(3) . . ?
O004 C58 C32 122.8(3) . . ?
O004 C58 C51 116.4(3) . . ?
C32 C58 C51 120.8(3) . . ?
C68 C60 H60 119.8 . . ?
C23 C60 H60 119.8 . . ?
C23 C60 C68 120.5(3) . . ?
C45 C62 C20 119.7(3) . . ?
C13 C62 C20 121.4(3) . . ?
C13 C62 C45 118.9(3) . . ?
C56 C64 H64 119.6 . . ?
C55 C64 C56 120.8(3) . . ?
C55 C64 H64 119.6 . . ?
C28 C66 C30 120.1(2) . . ?
C88 C66 C28 118.4(3) . . ?
C88 C66 C30 121.5(2) . . ?
C60 C68 C54 121.0(3) . . ?
C47 C68 C54 120.0(3) . . ?
C47 C68 C60 118.9(3) . . ?
C82 C70 H70 120.0 . . ?
C82 C70 C53 119.9(3) . . ?
C53 C70 H70 120.0 . . ?
C10 C72 C42 118.1(2) . . ?
C18 C72 C10 118.2(2) . . ?
C18 C72 C42 123.7(2) . . ?
C14 C74 H74 119.8 . . ?
C53 C74 C14 120.4(3) . . ?
C53 C74 H74 119.8 . . ?
N2 C76 C50 176.2(3) . . ?
N1 C78 C48 176.9(3) . . ?
O007 C80 C28 123.4(3) . . ?
O007 C80 C25 115.8(3) . . ?
C28 C80 C25 120.8(3) . . ?
C70 C82 H82 120.0 . . ?
C70 C82 C84 119.9(3) . . ?
C84 C82 H82 120.0 . . ?
C14 C84 C82 120.4(3) . . ?
C14 C84 H84 119.8 . . ?
C82 C84 H84 119.8 . . ?
O005 C86 C46 116.3(3) . . ?
O005 C86 C27 122.8(3) . . ?
C27 C86 C46 121.0(3) . . ?
O006 C88 C66 115.7(3) . . ?
O006 C88 C3 123.6(3) . . ?
C3 C88 C66 120.7(3) . . ?
C49 C89 H89 120.3 . . ?
C7 C89 H89 120.3 . . ?
C7 C89 C49 119.4(3) . . ?
C62 C45 H45 119.8 . . ?
C49 C45 C62 120.4(3) . . ?
C49 C45 H45 119.8 . . ?
C60 C23 H23 119.9 . . ?
C60 C23 C59 120.2(3) . . ?
C59 C23 H23 119.9 . . ?
C68 C47 H47 119.7 . . ?
C68 C47 C57 120.7(3) . . ?
C57 C47 H47 119.7 . . ?
C88 C3 H3 119.3 . . ?
C25 C3 C88 121.3(3) . . ?
C25 C3 H3 119.3 . . ?
C89 C49 H49 119.9 . . ?
C45 C49 C89 120.2(3) . . ?
C45 C49 H49 119.9 . . ?
C80 C25 C77 121.1(3) . . ?
C3 C25 C80 118.2(3) . . ?
C3 C25 C77 120.5(3) . . ?
C58 C51 C29 121.9(3) . . ?
C27 C51 C58 118.4(3) . . ?
C27 C51 C29 119.6(3) . . ?
C62 C13 H13 119.8 . . ?
C7 C13 C62 120.4(3) . . ?
C7 C13 H13 119.8 . . ?
C70 C53 H53 119.9 . . ?
C74 C53 C70 120.3(3) . . ?
C74 C53 H53 119.9 . . ?
C86 C27 C51 120.8(3) . . ?
C86 C27 H27 119.6 . . ?
C51 C27 H27 119.6 . . ?
C64 C55 H55 119.9 . . ?
C67 C55 C64 120.3(3) . . ?
C67 C55 H55 119.9 . . ?
C89 C7 C13 120.7(3) . . ?
C89 C7 H7 119.6 . . ?
C13 C7 H7 119.6 . . ?
C47 C57 H57 120.0 . . ?
C59 C57 C47 120.0(3) . . ?
C59 C57 H57 120.0 . . ?
C51 C29 H29A 109.7 . . ?
C51 C29 H29B 109.7 . . ?
H29A C29 H29B 108.2 . . ?
C15 C29 C51 109.7(2) . . ?
C15 C29 H29A 109.7 . . ?
C15 C29 H29B 109.7 . . ?
C23 C59 H59 120.1 . . ?
C57 C59 C23 119.7(3) . . ?
C57 C59 H59 120.1 . . ?
C2 C15 C29 121.5(3) . . ?
C65 C15 C29 119.6(3) . . ?
C65 C15 C2 118.8(3) . . ?
C56 C61 H61 119.6 . . ?
C56 C61 C33 120.9(3) . . ?
C33 C61 H61 119.6 . . ?
C63 C31 C73 118.9(3) . . ?
C63 C31 C77 120.9(3) . . ?
C73 C31 C77 120.1(4) . . ?
C31 C63 H63 118.8 . . ?
C31 C63 C75 122.3(3) . . ?
C75 C63 H63 118.8 . . ?
O00C C2 C15 116.8(3) . . ?
O00C C2 C69 123.5(3) . . ?
C15 C2 C69 119.7(4) . . ?
C15 C65 H65 119.6 . . ?
C37 C65 C15 120.8(3) . . ?
C37 C65 H65 119.6 . . ?
C61 C33 H33 120.2 . . ?
C61 C33 C67 119.6(3) . . ?
C67 C33 H33 120.2 . . ?
C55 C67 C33 119.8(3) . . ?
C55 C67 H67 120.1 . . ?
C33 C67 H67 120.1 . . ?
C69 C17 C9 121.3(3) . . ?
C69 C17 C37 119.1(3) . . ?
C37 C17 C9 119.6(4) . . ?
C2 C69 H69 119.2 . . ?
C17 C69 C2 121.7(3) . . ?
C17 C69 H69 119.2 . . ?
C73 C35 H35 118.9 . . ?
C19 C35 H35 118.9 . . ?
C19 C35 C73 122.2(3) . . ?
O005 C71 H71A 109.5 . . ?
O005 C71 H71B 109.5 . . ?
O005 C71 H71C 109.5 . . ?
H71A C71 H71B 109.5 . . ?
H71A C71 H71C 109.5 . . ?
H71B C71 H71C 109.5 . . ?
C17 C9 H9A 109.0 . . ?
C17 C9 H9B 109.0 . . ?
C17 C9 C19 113.1(3) . . ?
H9A C9 H9B 107.8 . . ?
C19 C9 H9A 109.0 . . ?
C19 C9 H9B 109.0 . . ?
O00I C73 C31 117.1(3) . . ?
O00I C73 C35 124.0(3) . . ?
C31 C73 C35 118.9(4) . . ?
O00A C37 C65 123.0(3) . . ?
O00A C37 C17 117.1(3) . . ?
C65 C37 C17 119.9(4) . . ?
O00B C75 C63 124.7(3) . . ?
O00B C75 C19 116.4(3) . . ?
C63 C75 C19 118.9(4) . . ?
C35 C19 C9 121.4(3) . . ?
C35 C19 C75 118.7(3) . . ?
C75 C19 C9 119.9(4) . . ?
C25 C77 C31 109.8(2) . . ?
C25 C77 H77A 109.7 . . ?
C25 C77 H77B 109.7 . . ?
C31 C77 H77A 109.7 . . ?
C31 C77 H77B 109.7 . . ?
H77A C77 H77B 108.2 . . ?
O007 C39 H39A 109.5 . . ?
O007 C39 H39B 109.5 . . ?
O007 C39 H39C 109.5 . . ?
H39A C39 H39B 109.5 . . ?
H39A C39 H39C 109.5 . . ?
H39B C39 H39C 109.5 . . ?
O004 C79 H79A 109.5 . . ?
O004 C79 H79B 109.5 . . ?
O004 C79 H79C 109.5 . . ?
H79A C79 H79B 109.5 . . ?
H79A C79 H79C 109.5 . . ?
H79B C79 H79C 109.5 . . ?
O006 C5 H5A 109.5 . . ?
O006 C5 H5B 109.5 . . ?
O006 C5 H5C 109.5 . . ?
H5A C5 H5B 109.5 . . ?
H5A C5 H5C 109.5 . . ?
H5B C5 H5C 109.5 . . ?
O00B C81 H81A 109.5 . . ?
O00B C81 H81B 109.5 . . ?
O00B C81 H81C 109.5 . . ?
H81A C81 H81B 109.5 . . ?
H81A C81 H81C 109.5 . . ?
H81B C81 H81C 109.5 . . ?
O00A C41 H41A 109.5 . . ?
O00A C41 H41B 109.5 . . ?
O00A C41 H41C 109.5 . . ?
H41A C41 H41B 109.5 . . ?
H41A C41 H41C 109.5 . . ?
H41B C41 H41C 109.5 . . ?
O00I C83 H83A 109.5 . . ?
O00I C83 H83B 109.5 . . ?
O00I C83 H83C 109.5 . . ?
H83A C83 H83B 109.5 . . ?
H83A C83 H83C 109.5 . . ?
H83B C83 H83C 109.5 . . ?
O00C C21 H21A 109.5 . . ?
O00C C21 H21B 109.5 . . ?
O00C C21 H21C 109.5 . . ?
H21A C21 H21B 109.5 . . ?
H21A C21 H21C 109.5 . . ?
H21B C21 H21C 109.5 . . ?
C85 O2 H2 99.9 . . ?
O2 C85 H85A 109.5 . . ?
O2 C85 H85B 109.5 . . ?
O2 C85 H85C 109.5 . . ?
H85A C85 H85B 109.5 . . ?
H85A C85 H85C 109.5 . . ?
H85B C85 H85C 109.5 . . ?
C43 O1 H1A 106.9 . . ?
O1 C43 H43A 109.5 . . ?
O1 C43 H43B 109.5 . . ?
O1 C43 H43C 109.5 . . ?
H43A C43 H43B 109.5 . . ?
H43A C43 H43C 109.5 . . ?
H43B C43 H43C 109.5 . . ?
Cl1 C87 H87A 108.7 . . ?
Cl1 C87 H87B 108.7 . . ?
Cl4 C87 Cl1 114.3(4) . . ?
Cl4 C87 H87A 108.7 . . ?
Cl4 C87 H87B 108.7 . . ?
H87A C87 H87B 107.6 . . ?
Cl2 C11 Cl3 106.6(10) . . ?
Cl2 C11 H11A 110.4 . . ?
Cl2 C11 H11B 110.4 . . ?
Cl3 C11 H11A 110.4 . . ?
Cl3 C11 H11B 110.4 . . ?
H11A C11 H11B 108.6 . . ?

loop_
_geom_bond_atom_site_label_1
_geom_bond_atom_site_label_2
_geom_bond_distance
_geom_bond_site_symmetry_2
_geom_bond_publ_flag
O004 C58 1.385(4) . ?
O004 C79 1.420(4) . ?
O005 C86 1.383(3) . ?
O005 C71 1.433(4) . ?
O006 C88 1.387(4) . ?
O006 C5 1.428(4) . ?
O007 C80 1.381(4) . ?
O007 C39 1.414(4) . ?
N1 C78 1.150(4) . ?
O00A C37 1.381(5) . ?
O00A C41 1.412(5) . ?
O00B C75 1.370(5) . ?
O00B C81 1.414(5) . ?
O00C C2 1.381(5) . ?
O00C C21 1.427(5) . ?
C1 H1 0.9300 . ?
C1 C18 1.396(4) . ?
C1 C52 1.406(3) . ?
C4 H4 0.9300 . ?
C4 C24 1.399(4) . ?
C4 C38 1.385(4) . ?
C6 H6 0.9300 . ?
C6 C34 1.401(4) . ?
C6 C36 1.396(4) . ?
C8 C26 1.395(4) . ?
C8 C38 1.409(4) . ?
C8 C48 1.494(4) . ?
N2 C76 1.144(4) . ?
O00I C73 1.379(5) . ?
O00I C83 1.410(5) . ?
C10 H10 0.9300 . ?
C10 C16 1.397(4) . ?
C10 C72 1.412(4) . ?
C12 C36 1.393(4) . ?
C12 C40 1.404(4) . ?
C12 C50 1.488(4) . ?
C14 C54 1.493(4) . ?
C14 C74 1.399(4) . ?
C14 C84 1.393(4) . ?
C16 C34 1.495(3) . ?
C16 C52 1.403(4) . ?
C18 C24 1.496(3) . ?
C18 C72 1.396(4) . ?
C20 C50 1.351(4) . ?
C20 C56 1.487(4) . ?
C20 C62 1.493(4) . ?
C22 H22 0.9300 . ?
C22 C24 1.403(4) . ?
C22 C26 1.390(4) . ?
C26 H26 0.9300 . ?
C28 H28 0.9300 . ?
C28 C66 1.399(4) . ?
C28 C80 1.395(4) . ?
C30 H30A 0.9700 . ?
C30 H30B 0.9700 . ?
C30 C52 1.524(3) . ?
C30 C66 1.515(4) . ?
C32 H32 0.9300 . ?
C32 C46 1.400(4) . ?
C32 C58 1.399(4) . ?
C34 C44 1.402(4) . ?
C36 H36 0.9300 . ?
C38 H38 0.9300 . ?
C40 H40 0.9300 . ?
C40 C44 1.386(4) . ?
C42 H42A 0.9700 . ?
C42 H42B 0.9700 . ?
C42 C46 1.516(4) . ?
C42 C72 1.525(3) . ?
C44 H44 0.9300 . ?
C46 C86 1.394(4) . ?
C48 C54 1.360(4) . ?
C48 C78 1.453(4) . ?
C50 C76 1.465(4) . ?
C54 C68 1.486(4) . ?
C56 C64 1.411(4) . ?
C56 C61 1.393(4) . ?
C58 C51 1.402(4) . ?
C60 H60 0.9300 . ?
C60 C68 1.401(4) . ?
C60 C23 1.386(4) . ?
C62 C45 1.398(4) . ?
C62 C13 1.396(4) . ?
C64 H64 0.9300 . ?
C64 C55 1.387(5) . ?
C66 C88 1.393(4) . ?
C68 C47 1.393(4) . ?
C70 H70 0.9300 . ?
C70 C82 1.383(4) . ?
C70 C53 1.393(4) . ?
C74 H74 0.9300 . ?
C74 C53 1.391(4) . ?
C80 C25 1.400(4) . ?
C82 H82 0.9300 . ?
C82 C84 1.408(4) . ?
C84 H84 0.9300 . ?
C86 C27 1.390(4) . ?
C88 C3 1.390(4) . ?
C89 H89 0.9300 . ?
C89 C49 1.399(4) . ?
C89 C7 1.379(5) . ?
C45 H45 0.9300 . ?
C45 C49 1.390(4) . ?
C23 H23 0.9300 . ?
C23 C59 1.399(5) . ?
C47 H47 0.9300 . ?
C47 C57 1.398(5) . ?
C3 H3 0.9300 . ?
C3 C25 1.386(5) . ?
C49 H49 0.9300 . ?
C25 C77 1.525(4) . ?
C51 C27 1.400(4) . ?
C51 C29 1.518(4) . ?
C13 H13 0.9300 . ?
C13 C7 1.391(4) . ?
C53 H53 0.9300 . ?
C27 H27 0.9300 . ?
C55 H55 0.9300 . ?
C55 C67 1.383(5) . ?
C7 H7 0.9300 . ?
C57 H57 0.9300 . ?
C57 C59 1.384(5) . ?
C29 H29A 0.9700 . ?
C29 H29B 0.9700 . ?
C29 C15 1.513(4) . ?
C59 H59 0.9300 . ?
C15 C2 1.401(5) . ?
C15 C65 1.396(5) . ?
C61 H61 0.9300 . ?
C61 C33 1.394(5) . ?
C31 C63 1.381(6) . ?
C31 C73 1.403(5) . ?
C31 C77 1.529(5) . ?
C63 H63 0.9300 . ?
C63 C75 1.405(5) . ?
C2 C69 1.403(5) . ?
C65 H65 0.9300 . ?
C65 C37 1.387(5) . ?
C33 H33 0.9300 . ?
C33 C67 1.411(5) . ?
C67 H67 0.9300 . ?
C17 C69 1.357(6) . ?
C17 C9 1.519(5) . ?
C17 C37 1.416(5) . ?
C69 H69 0.9300 . ?
C35 H35 0.9300 . ?
C35 C73 1.406(5) . ?
C35 C19 1.385(6) . ?
C71 H71A 0.9600 . ?
C71 H71B 0.9600 . ?
C71 H71C 0.9600 . ?
C9 H9A 0.9700 . ?
C9 H9B 0.9700 . ?
C9 C19 1.535(5) . ?
C75 C19 1.405(5) . ?
C77 H77A 0.9700 . ?
C77 H77B 0.9700 . ?
C39 H39A 0.9600 . ?
C39 H39B 0.9600 . ?
C39 H39C 0.9600 . ?
C79 H79A 0.9600 . ?
C79 H79B 0.9600 . ?
C79 H79C 0.9600 . ?
C5 H5A 0.9600 . ?
C5 H5B 0.9600 . ?
C5 H5C 0.9600 . ?
C81 H81A 0.9600 . ?
C81 H81B 0.9600 . ?
C81 H81C 0.9600 . ?
C41 H41A 0.9600 . ?
C41 H41B 0.9600 . ?
C41 H41C 0.9600 . ?
C83 H83A 0.9600 . ?
C83 H83B 0.9600 . ?
C83 H83C 0.9600 . ?
C21 H21A 0.9600 . ?
C21 H21B 0.9600 . ?
C21 H21C 0.9600 . ?
O2 H2 0.8202 . ?
O2 C85 1.312(11) . ?
C85 H85A 0.9600 . ?
C85 H85B 0.9600 . ?
C85 H85C 0.9600 . ?
O1 H1A 0.8208 . ?
O1 C43 1.385(9) . ?
C43 H43A 0.9600 . ?
C43 H43B 0.9600 . ?
C43 H43C 0.9600 . ?
Cl1 C87 1.754(6) . ?
Cl4 C87 1.731(6) . ?
C87 H87A 0.9700 . ?
C87 H87B 0.9700 . ?
Cl2 C11 1.629(18) . ?
Cl3 C11 1.855(17) . ?
C11 H11A 0.9700 . ?
C11 H11B 0.9700 . ?

loop_
_geom_torsion_atom_site_label_1
_geom_torsion_atom_site_label_2
_geom_torsion_atom_site_label_3
_geom_torsion_atom_site_label_4
_geom_torsion
_geom_torsion_site_symmetry_1
_geom_torsion_site_symmetry_2
_geom_torsion_site_symmetry_3
_geom_torsion_site_symmetry_4
_geom_torsion_publ_flag
O004 C58 C51 C27 -179.6(2) . . . . ?
O004 C58 C51 C29 -4.2(4) . . . . ?
O005 C86 C27 C51 179.8(3) . . . . ?
O006 C88 C3 C25 -180.0(3) . . . . ?
O007 C80 C25 C3 179.8(2) . . . . ?
O007 C80 C25 C77 -5.4(4) . . . . ?
O00B C75 C19 C35 -178.0(3) . . . . ?
O00B C75 C19 C9 2.4(4) . . . . ?
O00C C2 C69 C17 178.6(3) . . . . ?
C1 C18 C24 C4 116.1(3) . . . . ?
C1 C18 C24 C22 -55.9(3) . . . . ?
C1 C18 C72 C10 -0.8(4) . . . . ?
C1 C18 C72 C42 178.0(2) . . . . ?
C6 C34 C44 C40 3.7(4) . . . . ?
C8 C48 C54 C14 171.4(2) . . . . ?
C8 C48 C54 C68 -11.8(4) . . . . ?
C10 C16 C34 C6 -57.4(3) . . . . ?
C10 C16 C34 C44 115.2(3) . . . . ?
C10 C16 C52 C1 -0.6(4) . . . . ?
C10 C16 C52 C30 179.4(2) . . . . ?
C12 C40 C44 C34 -0.6(4) . . . . ?
C14 C54 C68 C60 126.6(3) . . . . ?
C14 C54 C68 C47 -48.1(3) . . . . ?
C14 C74 C53 C70 -2.2(5) . . . . ?
C16 C10 C72 C18 -1.7(4) . . . . ?
C16 C10 C72 C42 179.4(2) . . . . ?
C16 C34 C44 C40 -169.1(2) . . . . ?
C18 C1 C52 C16 -2.0(4) . . . . ?
C18 C1 C52 C30 178.0(2) . . . . ?
C20 C56 C64 C55 -172.6(2) . . . . ?
C20 C56 C61 C33 174.7(3) . . . . ?
C20 C62 C45 C49 178.7(3) . . . . ?
C20 C62 C13 C7 -176.6(3) . . . . ?
C24 C4 C38 C8 -0.1(4) . . . . ?
C24 C18 C72 C10 173.0(2) . . . . ?
C24 C18 C72 C42 -8.2(4) . . . . ?
C24 C22 C26 C8 0.9(4) . . . . ?
C26 C8 C38 C4 -2.3(4) . . . . ?
C26 C8 C48 C54 -35.5(4) . . . . ?
C26 C8 C48 C78 141.3(3) . . . . ?
C26 C22 C24 C4 -3.2(4) . . . . ?
C26 C22 C24 C18 169.0(2) . . . . ?
C28 C66 C88 O006 179.5(2) . . . . ?
C28 C66 C88 C3 -0.5(4) . . . . ?
C28 C80 C25 C3 1.4(4) . . . . ?
C28 C80 C25 C77 176.1(3) . . . . ?
C30 C66 C88 O006 -2.2(4) . . . . ?
C30 C66 C88 C3 177.8(3) . . . . ?
C32 C46 C86 O005 179.8(2) . . . . ?
C32 C46 C86 C27 0.9(4) . . . . ?
C32 C58 C51 C27 1.0(4) . . . . ?
C32 C58 C51 C29 176.4(3) . . . . ?
C34 C6 C36 C12 0.1(4) . . . . ?
C34 C16 C52 C1 174.4(2) . . . . ?
C34 C16 C52 C30 -5.6(4) . . . . ?
C36 C6 C34 C16 169.3(2) . . . . ?
C36 C6 C34 C44 -3.5(4) . . . . ?
C36 C12 C40 C44 -2.7(4) . . . . ?
C36 C12 C50 C20 -36.3(4) . . . . ?
C36 C12 C50 C76 140.6(3) . . . . ?
C38 C4 C24 C18 -169.5(2) . . . . ?
C38 C4 C24 C22 2.7(4) . . . . ?
C38 C8 C26 C22 1.8(4) . . . . ?
C38 C8 C48 C54 152.0(3) . . . . ?
C38 C8 C48 C78 -31.2(3) . . . . ?
C40 C12 C36 C6 3.0(4) . . . . ?
C40 C12 C50 C20 151.4(3) . . . . ?
C40 C12 C50 C76 -31.8(4) . . . . ?
C42 C46 C86 O005 -2.3(4) . . . . ?
C42 C46 C86 C27 178.8(2) . . . . ?
C46 C32 C58 O004 179.1(2) . . . . ?
C46 C32 C58 C51 -1.5(4) . . . . ?
C46 C42 C72 C10 87.1(3) . . . . ?
C46 C42 C72 C18 -91.7(3) . . . . ?
C46 C86 C27 C51 -1.4(4) . . . . ?
C48 C8 C26 C22 -170.7(2) . . . . ?
C48 C8 C38 C4 170.5(2) . . . . ?
C48 C54 C68 C60 -50.4(4) . . . . ?
C48 C54 C68 C47 134.8(3) . . . . ?
C50 C12 C36 C6 -169.5(2) . . . . ?
C50 C12 C40 C44 169.9(2) . . . . ?
C50 C20 C56 C64 -53.9(4) . . . . ?
C50 C20 C56 C61 131.4(3) . . . . ?
C50 C20 C62 C45 116.5(3) . . . . ?
C50 C20 C62 C13 -65.1(4) . . . . ?
C52 C1 C18 C24 -171.6(2) . . . . ?
C52 C1 C18 C72 2.7(4) . . . . ?
C52 C16 C34 C6 127.4(3) . . . . ?
C52 C16 C34 C44 -59.9(4) . . . . ?
C52 C30 C66 C28 92.3(3) . . . . ?
C52 C30 C66 C88 -85.9(3) . . . . ?
C54 C14 C74 C53 -179.3(3) . . . . ?
C54 C14 C84 C82 -178.5(3) . . . . ?
C54 C68 C47 C57 174.5(3) . . . . ?
C56 C20 C50 C12 -12.2(4) . . . . ?
C56 C20 C50 C76 171.0(3) . . . . ?
C56 C20 C62 C45 -60.9(4) . . . . ?
C56 C20 C62 C13 117.4(3) . . . . ?
C56 C64 C55 C67 -2.4(4) . . . . ?
C56 C61 C33 C67 -1.7(5) . . . . ?
C58 C32 C46 C42 -177.4(2) . . . . ?
C58 C32 C46 C86 0.5(4) . . . . ?
C58 C51 C27 C86 0.4(4) . . . . ?
C58 C51 C29 C15 -90.4(3) . . . . ?
C60 C68 C47 C57 -0.4(4) . . . . ?
C60 C23 C59 C57 -0.3(5) . . . . ?
C62 C20 C50 C12 170.6(3) . . . . ?
C62 C20 C50 C76 -6.2(4) . . . . ?
C62 C20 C56 C64 123.5(3) . . . . ?
C62 C20 C56 C61 -51.3(4) . . . . ?
C62 C45 C49 C89 -2.0(5) . . . . ?
C62 C13 C7 C89 -2.3(5) . . . . ?
C64 C56 C61 C33 -0.2(4) . . . . ?
C64 C55 C67 C33 0.5(5) . . . . ?
C66 C28 C80 O007 179.8(3) . . . . ?
C66 C28 C80 C25 -1.9(4) . . . . ?
C66 C30 C52 C1 89.1(3) . . . . ?
C66 C30 C52 C16 -90.9(3) . . . . ?
C66 C88 C3 C25 0.0(4) . . . . ?
C68 C60 C23 C59 -1.4(4) . . . . ?
C68 C47 C57 C59 -1.3(5) . . . . ?
C70 C82 C84 C14 -2.2(5) . . . . ?
C72 C10 C16 C34 -172.9(2) . . . . ?
C72 C10 C16 C52 2.4(4) . . . . ?
C72 C18 C24 C4 -57.8(4) . . . . ?
C72 C18 C24 C22 130.2(3) . . . . ?
C72 C42 C46 C32 91.7(3) . . . . ?
C72 C42 C46 C86 -86.2(3) . . . . ?
C74 C14 C54 C48 123.5(3) . . . . ?
C74 C14 C54 C68 -53.7(4) . . . . ?
C74 C14 C84 C82 1.5(4) . . . . ?
C78 C48 C54 C14 -5.4(4) . . . . ?
C78 C48 C54 C68 171.5(2) . . . . ?
C80 C28 C66 C30 -176.9(2) . . . . ?
C80 C28 C66 C88 1.4(4) . . . . ?
C80 C25 C77 C31 -89.0(4) . . . . ?
C82 C70 C53 C74 1.5(5) . . . . ?
C84 C14 C54 C48 -56.5(4) . . . . ?
C84 C14 C54 C68 126.4(3) . . . . ?
C84 C14 C74 C53 0.6(4) . . . . ?
C88 C3 C25 C80 -0.4(4) . . . . ?
C88 C3 C25 C77 -175.2(3) . . . . ?
C45 C62 C13 C7 1.8(5) . . . . ?
C23 C60 C68 C54 -173.0(2) . . . . ?
C23 C60 C68 C47 1.8(4) . . . . ?
C47 C57 C59 C23 1.7(5) . . . . ?
C3 C25 C77 C31 85.7(4) . . . . ?
C49 C89 C7 C13 0.6(5) . . . . ?
C51 C29 C15 C2 -91.8(4) . . . . ?
C51 C29 C15 C65 84.0(4) . . . . ?
C13 C62 C45 C49 0.3(5) . . . . ?
C53 C70 C82 C84 0.6(5) . . . . ?
C27 C51 C29 C15 85.0(4) . . . . ?
C7 C89 C49 C45 1.6(5) . . . . ?
C29 C51 C27 C86 -175.1(3) . . . . ?
C29 C15 C2 O00C -2.1(4) . . . . ?
C29 C15 C2 C69 177.3(3) . . . . ?
C29 C15 C65 C37 -175.8(3) . . . . ?
C15 C2 C69 C17 -0.8(5) . . . . ?
C15 C65 C37 O00A 177.5(3) . . . . ?
C15 C65 C37 C17 -2.4(5) . . . . ?
C61 C56 C64 C55 2.2(4) . . . . ?
C61 C33 C67 C55 1.6(5) . . . . ?
C31 C63 C75 O00B 176.8(3) . . . . ?
C31 C63 C75 C19 -2.9(5) . . . . ?
C63 C31 C73 O00I -179.0(3) . . . . ?
C63 C31 C73 C35 3.5(5) . . . . ?
C63 C31 C77 C25 85.1(4) . . . . ?
C63 C75 C19 C35 1.7(5) . . . . ?
C63 C75 C19 C9 -177.9(3) . . . . ?
C2 C15 C65 C37 0.1(5) . . . . ?
C65 C15 C2 O00C -178.0(3) . . . . ?
C65 C15 C2 C69 1.5(5) . . . . ?
C17 C9 C19 C35 93.7(4) . . . . ?
C17 C9 C19 C75 -86.7(4) . . . . ?
C69 C17 C9 C19 93.7(4) . . . . ?
C69 C17 C37 O00A -176.9(3) . . . . ?
C69 C17 C37 C65 3.0(5) . . . . ?
C71 O005 C86 C46 150.9(3) . . . . ?
C71 O005 C86 C27 -30.2(4) . . . . ?
C9 C17 C69 C2 179.5(3) . . . . ?
C9 C17 C37 O00A 2.3(4) . . . . ?
C9 C17 C37 C65 -177.8(3) . . . . ?
C73 C31 C63 C75 0.3(5) . . . . ?
C73 C31 C77 C25 -90.0(4) . . . . ?
C73 C35 C19 C9 -178.3(3) . . . . ?
C73 C35 C19 C75 2.1(5) . . . . ?
C37 C17 C69 C2 -1.4(5) . . . . ?
C37 C17 C9 C19 -85.5(4) . . . . ?
C19 C35 C73 O00I 177.9(3) . . . . ?
C19 C35 C73 C31 -4.7(5) . . . . ?
C77 C31 C63 C75 -174.8(3) . . . . ?
C77 C31 C73 O00I -3.9(4) . . . . ?
C77 C31 C73 C35 178.6(3) . . . . ?
C39 O007 C80 C28 -10.7(4) . . . . ?
C39 O007 C80 C25 170.9(3) . . . . ?
C79 O004 C58 C32 -7.9(4) . . . . ?
C79 O004 C58 C51 172.7(3) . . . . ?
C5 O006 C88 C66 153.1(3) . . . . ?
C5 O006 C88 C3 -26.9(4) . . . . ?
C81 O00B C75 C63 -10.1(5) . . . . ?
C81 O00B C75 C19 169.5(3) . . . . ?
C41 O00A C37 C65 -9.1(4) . . . . ?
C41 O00A C37 C17 170.8(3) . . . . ?
C83 O00I C73 C31 148.6(3) . . . . ?
C83 O00I C73 C35 -34.0(5) . . . . ?
C21 O00C C2 C15 170.7(3) . . . . ?
C21 O00C C2 C69 -8.8(5) . . . . ?

loop_
_smtbx_masks_void_nr
_smtbx_masks_void_average_x
_smtbx_masks_void_average_y
_smtbx_masks_void_average_z
_smtbx_masks_void_volume
_smtbx_masks_void_count_electrons
_smtbx_masks_void_content
1 0.000 0.500 -0.279 576.1 111.9 '6 CH3OH'
2 0.500 0.000 -0.757 576.1 111.9 '6 CH3OH'
